data_7046243
loop_
_publ_author_name
'Maria, Leonor'
'Santos, Isabel C.'
'Santos, Isabel'

_publ_section_title
;
 Uranium(iii) complexes supported by hydrobis(mercaptoimidazolyl)borates:
 synthesis and oxidation chemistry.
;
_journal_issue 31
_journal_name_full 'Dalton transactions (Cambridge, England : 2003)'
_journal_page_first 10601
_journal_page_last 10612
_journal_paper_doi 10.1039/c8dt01149d
_journal_volume 47
_journal_year 2018
_chemical_formula_moiety 'C28 H32 B2 N8 O2 S4 U'
_chemical_formula_sum 'C28 H32 B2 N8 O2 S4 U'
_chemical_formula_weight 900.51
_space_group_IT_number 2
_space_group_name_Hall '-P 1'
_space_group_name_H-M_alt 'P -1'
_symmetry_cell_setting triclinic
_symmetry_space_group_name_Hall '-P 1'
_symmetry_space_group_name_H-M 'P -1'
_atom_sites_solution_hydrogens geom
_atom_sites_solution_primary direct
_atom_sites_solution_secondary difmap
_audit_creation_method SHELXL-97
_audit_update_record
;
2018-04-10 deposited with the CCDC.
2018-05-03 downloaded from the CCDC.
;
_cell_angle_alpha 83.5600(10)
_cell_angle_beta 78.969(2)
_cell_angle_gamma 79.5510(10)
_cell_formula_units_Z 1
_cell_length_a 7.6236(2)
_cell_length_b 8.5987(3)
_cell_length_c 13.1949(4)
_cell_measurement_reflns_used 4671
_cell_measurement_temperature 150(2)
_cell_measurement_theta_max 27.11
_cell_measurement_theta_min 2.42
_cell_volume 832.21(4)
_computing_cell_refinement 'Bruker SAINT'
_computing_data_collection 'Bruker SMART'
_computing_data_reduction 'Bruker SAINT'
_computing_molecular_graphics 'Mercury Macrae et al,2008)'
_computing_publication_material 'WinGX (Farrugia, 2012)'
_computing_structure_refinement 'SHELXL-97 (Sheldrick, 2008)'
_computing_structure_solution 'SIR97 (Altomare et al, 1999)'
_diffrn_ambient_temperature 150(2)
_diffrn_measured_fraction_theta_full 0.964
_diffrn_measured_fraction_theta_max 0.964
_diffrn_measurement_device_type 'Bruker APEX-II CCD'
_diffrn_measurement_method '\f and \w scans'
_diffrn_radiation_monochromator graphite
_diffrn_radiation_source 'fine-focus sealed tube'
_diffrn_radiation_type MoK\a
_diffrn_radiation_wavelength 0.71073
_diffrn_reflns_av_R_equivalents 0.0317
_diffrn_reflns_av_sigmaI/netI 0.0429
_diffrn_reflns_limit_h_max 8
_diffrn_reflns_limit_h_min -8
_diffrn_reflns_limit_k_max 10
_diffrn_reflns_limit_k_min -10
_diffrn_reflns_limit_l_max 15
_diffrn_reflns_limit_l_min -15
_diffrn_reflns_number 5635
_diffrn_reflns_theta_full 25.02
_diffrn_reflns_theta_max 25.02
_diffrn_reflns_theta_min 3.16
_exptl_absorpt_coefficient_mu 5.168
_exptl_absorpt_correction_T_max 0.9037
_exptl_absorpt_correction_T_min 0.3960
_exptl_absorpt_correction_type multi-scan
_exptl_absorpt_process_details '(SADABS; Sheldrick, 2004)'
_exptl_crystal_colour orange
_exptl_crystal_density_diffrn 1.797
_exptl_crystal_density_method 'not measured'
_exptl_crystal_description plate
_exptl_crystal_F_000 438
_exptl_crystal_size_max 0.22
_exptl_crystal_size_mid 0.16
_exptl_crystal_size_min 0.02
_refine_diff_density_max 0.584
_refine_diff_density_min -0.569
_refine_diff_density_rms 0.111
_refine_ls_extinction_method none
_refine_ls_goodness_of_fit_ref 1.083
_refine_ls_hydrogen_treatment mixed
_refine_ls_matrix_type full
_refine_ls_number_parameters 211
_refine_ls_number_reflns 2835
_refine_ls_number_restraints 0
_refine_ls_restrained_S_all 1.083
_refine_ls_R_factor_all 0.0230
_refine_ls_R_factor_gt 0.0229
_refine_ls_shift/su_max 0.001
_refine_ls_shift/su_mean 0.000
_refine_ls_structure_factor_coef Fsqd
_refine_ls_weighting_details 'calc w=1/[\s^2^(Fo^2^)+(0.0181P)^2^+0.9025P] where P=(Fo^2^+2Fc^2^)/3'
_refine_ls_weighting_scheme calc
_refine_ls_wR_factor_gt 0.0564
_refine_ls_wR_factor_ref 0.0564
_reflns_number_gt 2828
_reflns_number_total 2835
_reflns_threshold_expression >2sigma(I)
_cod_data_source_file c8dt01149d2.cif
_cod_data_source_block comp8_free
_cod_depositor_comments 'Adding full bibliography for 7046238--7046244.cif.'
_cod_original_sg_symbol_H-M P-1
_cod_database_code 7046243

loop_
_symmetry_equiv_pos_as_xyz
'x, y, z'
'-x, -y, -z'

loop_
_atom_site_label
_atom_site_type_symbol
_atom_site_fract_x
_atom_site_fract_y
_atom_site_fract_z
_atom_site_U_iso_or_equiv
_atom_site_adp_type
_atom_site_occupancy
_atom_site_symmetry_multiplicity
_atom_site_calc_flag
_atom_site_refinement_flags
U1 U 0.5000 0.5000 0.5000 0.01286(8) Uani 1 2 d S
S1 S 0.84687(13) 0.33497(11) 0.48113(7) 0.0178(2) Uani 1 1 d .
S2 S 0.59569(13) 0.63809(10) 0.30325(7) 0.0161(2) Uani 1 1 d .
O1 O 0.4220(4) 0.3448(3) 0.4515(2) 0.0194(6) Uani 1 1 d .
N1 N 0.8267(4) 0.1613(4) 0.3203(2) 0.0136(7) Uani 1 1 d .
N2 N 0.7800(4) 0.0347(4) 0.4748(2) 0.0168(7) Uani 1 1 d .
N3 N 0.6633(4) 0.3641(4) 0.2008(2) 0.0147(7) Uani 1 1 d .
N4 N 0.3947(5) 0.5040(4) 0.1979(3) 0.0211(7) Uani 1 1 d .
B1 B 0.8552(6) 0.2942(5) 0.2294(3) 0.0144(9) Uani 1 1 d .
H1 H 0.911(6) 0.388(5) 0.257(3) 0.026(12) Uiso 1 1 d .
C1 C 0.8145(5) 0.1743(4) 0.4229(3) 0.0168(8) Uani 1 1 d .
C2 C 0.7952(5) 0.0104(5) 0.3098(3) 0.0192(8) Uani 1 1 d .
H2 H 0.7931 -0.0309 0.2463 0.023 Uiso 1 1 calc R
C3 C 0.7683(5) -0.0680(5) 0.4042(3) 0.0194(8) Uani 1 1 d .
H3 H 0.7456 -0.1740 0.4193 0.023 Uiso 1 1 calc R
C4 C 0.7504(6) 0.0004(5) 0.5870(3) 0.0253(10) Uani 1 1 d .
H4C H 0.6279 0.0496 0.6168 0.038 Uiso 1 1 calc R
H4B H 0.8393 0.0432 0.6159 0.038 Uiso 1 1 calc R
H4A H 0.7644 -0.1147 0.6036 0.038 Uiso 1 1 calc R
C5 C 0.5514(5) 0.4971(4) 0.2321(3) 0.0142(8) Uani 1 1 d .
C6 C 0.5698(6) 0.2882(5) 0.1460(3) 0.0217(9) Uani 1 1 d .
H6 H 0.6147 0.1903 0.1158 0.026 Uiso 1 1 calc R
C7 C 0.4069(6) 0.3749(5) 0.1426(3) 0.0241(9) Uani 1 1 d .
H7 H 0.3166 0.3519 0.1086 0.029 Uiso 1 1 calc R
C8 C 0.2342(6) 0.6261(5) 0.2180(4) 0.0309(10) Uani 1 1 d .
H8B H 0.2331 0.7056 0.1587 0.046 Uiso 1 1 calc R
H8C H 0.2372 0.6773 0.2802 0.046 Uiso 1 1 calc R
H8A H 0.1250 0.5771 0.2285 0.046 Uiso 1 1 calc R
C9 C 0.9909(5) 0.2219(4) 0.1294(3) 0.0164(8) Uani 1 1 d .
C10 C 0.9887(5) 0.3027(5) 0.0318(3) 0.0190(8) Uani 1 1 d .
H10 H 0.8945 0.3896 0.0235 0.023 Uiso 1 1 calc R
C11 C 1.1202(6) 0.2602(5) -0.0540(3) 0.0220(9) Uani 1 1 d .
H11 H 1.1170 0.3197 -0.1189 0.026 Uiso 1 1 calc R
C12 C 1.2539(6) 0.1322(5) -0.0443(3) 0.0217(9) Uani 1 1 d .
H12 H 1.3445 0.1033 -0.1022 0.026 Uiso 1 1 calc R
C13 C 1.2560(6) 0.0455(5) 0.0504(3) 0.0228(9) Uani 1 1 d .
H13 H 1.3461 -0.0453 0.0570 0.027 Uiso 1 1 calc R
C14 C 1.1269(6) 0.0910(5) 0.1356(3) 0.0209(9) Uani 1 1 d .
H14 H 1.1313 0.0308 0.2003 0.025 Uiso 1 1 calc R

loop_
_atom_site_aniso_label
_atom_site_aniso_U_11
_atom_site_aniso_U_22
_atom_site_aniso_U_33
_atom_site_aniso_U_23
_atom_site_aniso_U_13
_atom_site_aniso_U_12
U1 0.01477(12) 0.01285(11) 0.01010(11) -0.00150(7) 0.00093(7) -0.00293(7)
S1 0.0178(5) 0.0203(5) 0.0157(5) -0.0053(4) -0.0035(4) -0.0008(4)
S2 0.0228(5) 0.0131(4) 0.0116(4) -0.0022(3) 0.0005(4) -0.0040(4)
O1 0.0223(16) 0.0176(14) 0.0184(14) -0.0043(11) -0.0008(11) -0.0049(11)
N1 0.0129(17) 0.0157(16) 0.0118(15) -0.0024(12) 0.0000(12) -0.0032(12)
N2 0.0168(18) 0.0176(16) 0.0143(16) 0.0010(13) -0.0007(13) -0.0021(13)
N3 0.0179(18) 0.0129(15) 0.0135(16) -0.0024(12) -0.0021(13) -0.0024(13)
N4 0.020(2) 0.0214(18) 0.0225(18) -0.0025(14) -0.0078(15) -0.0008(14)
B1 0.018(2) 0.015(2) 0.010(2) 0.0016(16) -0.0014(17) -0.0061(17)
C1 0.012(2) 0.019(2) 0.0173(19) -0.0027(16) -0.0014(15) 0.0019(15)
C2 0.020(2) 0.020(2) 0.021(2) -0.0015(16) -0.0048(16) -0.0080(16)
C3 0.020(2) 0.018(2) 0.021(2) 0.0032(16) -0.0013(16) -0.0092(16)
C4 0.028(3) 0.028(2) 0.014(2) 0.0027(17) -0.0011(17) 0.0050(18)
C5 0.017(2) 0.0181(19) 0.0074(17) 0.0004(14) -0.0001(14) -0.0043(15)
C6 0.021(2) 0.020(2) 0.026(2) -0.0044(17) -0.0038(17) -0.0085(17)
C7 0.024(2) 0.026(2) 0.027(2) -0.0039(18) -0.0126(18) -0.0077(18)
C8 0.022(3) 0.031(2) 0.039(3) -0.005(2) -0.010(2) 0.0055(19)
C9 0.018(2) 0.0148(18) 0.018(2) -0.0063(15) -0.0034(16) -0.0046(15)
C10 0.018(2) 0.021(2) 0.017(2) -0.0027(16) -0.0037(16) -0.0006(16)
C11 0.020(2) 0.033(2) 0.0123(19) 0.0009(16) -0.0001(16) -0.0067(18)
C12 0.021(2) 0.028(2) 0.017(2) -0.0100(17) 0.0042(16) -0.0062(17)
C13 0.023(2) 0.019(2) 0.024(2) -0.0041(17) 0.0024(17) -0.0014(17)
C14 0.022(2) 0.020(2) 0.019(2) -0.0014(16) -0.0021(17) -0.0007(16)

loop_
_atom_type_symbol
_atom_type_description
_atom_type_scat_dispersion_real
_atom_type_scat_dispersion_imag
_atom_type_scat_source
C C 0.0033 0.0016 'International Tables Vol C Tables 4.2.6.8 and 6.1.1.4'
H H 0.0000 0.0000 'International Tables Vol C Tables 4.2.6.8 and 6.1.1.4'
N N 0.0061 0.0033 'International Tables Vol C Tables 4.2.6.8 and 6.1.1.4'
O O 0.0106 0.0060 'International Tables Vol C Tables 4.2.6.8 and 6.1.1.4'
S S 0.1246 0.1234 'International Tables Vol C Tables 4.2.6.8 and 6.1.1.4'
U U -9.6767 9.6646 'International Tables Vol C Tables 4.2.6.8 and 6.1.1.4'
B B 0.0013 0.0007 'International Tables Vol C Tables 4.2.6.8 and 6.1.1.4'

loop_
_geom_angle_atom_site_label_1
_geom_angle_atom_site_label_2
_geom_angle_atom_site_label_3
_geom_angle
_geom_angle_site_symmetry_1
_geom_angle_site_symmetry_3
O1 U1 O1 180.00(16) . 2_666
O1 U1 S1 91.91(9) . .
O1 U1 S1 88.09(9) 2_666 .
O1 U1 S1 88.09(9) . 2_666
O1 U1 S1 91.91(9) 2_666 2_666
S1 U1 S1 180.0 . 2_666
O1 U1 S2 91.78(9) . .
O1 U1 S2 88.22(9) 2_666 .
S1 U1 S2 87.69(3) . .
S1 U1 S2 92.31(3) 2_666 .
O1 U1 S2 88.22(9) . 2_666
O1 U1 S2 91.78(9) 2_666 2_666
S1 U1 S2 92.31(3) . 2_666
S1 U1 S2 87.69(3) 2_666 2_666
S2 U1 S2 180.0 . 2_666
C1 S1 U1 98.29(13) . .
C5 S2 U1 99.47(12) . .
C1 N1 C2 107.1(3) . .
C1 N1 B1 127.4(3) . .
C2 N1 B1 125.4(3) . .
C1 N2 C3 108.7(3) . .
C1 N2 C4 126.1(3) . .
C3 N2 C4 125.2(3) . .
C5 N3 C6 106.9(3) . .
C5 N3 B1 128.0(3) . .
C6 N3 B1 124.8(3) . .
C5 N4 C7 109.1(3) . .
C5 N4 C8 126.0(3) . .
C7 N4 C8 124.9(4) . .
N1 B1 N3 107.2(3) . .
N1 B1 C9 110.9(3) . .
N3 B1 C9 110.1(3) . .
N1 B1 H1 108(2) . .
N3 B1 H1 110(2) . .
C9 B1 H1 111(2) . .
N1 C1 N2 108.3(3) . .
N1 C1 S1 127.4(3) . .
N2 C1 S1 124.2(3) . .
C3 C2 N1 109.0(3) . .
C3 C2 H2 125.5 . .
N1 C2 H2 125.5 . .
C2 C3 N2 106.9(3) . .
C2 C3 H3 126.5 . .
N2 C3 H3 126.5 . .
N2 C4 H4C 109.5 . .
N2 C4 H4B 109.5 . .
H4C C4 H4B 109.5 . .
N2 C4 H4A 109.5 . .
H4C C4 H4A 109.5 . .
H4B C4 H4A 109.5 . .
N4 C5 N3 108.2(3) . .
N4 C5 S2 124.4(3) . .
N3 C5 S2 127.4(3) . .
C7 C6 N3 109.0(4) . .
C7 C6 H6 125.5 . .
N3 C6 H6 125.5 . .
C6 C7 N4 106.8(4) . .
C6 C7 H7 126.6 . .
N4 C7 H7 126.6 . .
N4 C8 H8B 109.5 . .
N4 C8 H8C 109.5 . .
H8B C8 H8C 109.5 . .
N4 C8 H8A 109.5 . .
H8B C8 H8A 109.5 . .
H8C C8 H8A 109.5 . .
C14 C9 C10 116.3(4) . .
C14 C9 B1 123.7(3) . .
C10 C9 B1 119.7(3) . .
C11 C10 C9 122.1(4) . .
C11 C10 H10 118.9 . .
C9 C10 H10 118.9 . .
C12 C11 C10 119.8(4) . .
C12 C11 H11 120.1 . .
C10 C11 H11 120.1 . .
C11 C12 C13 119.6(4) . .
C11 C12 H12 120.2 . .
C13 C12 H12 120.2 . .
C12 C13 C14 120.1(4) . .
C12 C13 H13 120.0 . .
C14 C13 H13 120.0 . .
C13 C14 C9 122.0(4) . .
C13 C14 H14 119.0 . .
C9 C14 H14 119.0 . .

loop_
_geom_bond_atom_site_label_1
_geom_bond_atom_site_label_2
_geom_bond_distance
_geom_bond_site_symmetry_2
U1 O1 1.780(3) .
U1 O1 1.780(3) 2_666
U1 S1 2.7450(10) .
U1 S1 2.7450(10) 2_666
U1 S2 2.7531(9) .
U1 S2 2.7531(9) 2_666
S1 C1 1.730(4) .
S2 C5 1.729(4) .
N1 C1 1.355(5) .
N1 C2 1.388(5) .
N1 B1 1.573(5) .
N2 C1 1.357(5) .
N2 C3 1.379(5) .
N2 C4 1.458(5) .
N3 C5 1.350(5) .
N3 C6 1.390(5) .
N3 B1 1.576(5) .
N4 C5 1.345(5) .
N4 C7 1.375(5) .
N4 C8 1.463(5) .
B1 C9 1.620(5) .
B1 H1 1.11(5) .
C2 C3 1.346(5) .
C2 H2 0.9500 .
C3 H3 0.9500 .
C4 H4C 0.9800 .
C4 H4B 0.9800 .
C4 H4A 0.9800 .
C6 C7 1.334(6) .
C6 H6 0.9500 .
C7 H7 0.9500 .
C8 H8B 0.9800 .
C8 H8C 0.9800 .
C8 H8A 0.9800 .
C9 C14 1.392(5) .
C9 C10 1.395(5) .
C10 C11 1.395(5) .
C10 H10 0.9500 .
C11 C12 1.370(6) .
C11 H11 0.9500 .
C12 C13 1.382(6) .
C12 H12 0.9500 .
C13 C14 1.386(6) .
C13 H13 0.9500 .
C14 H14 0.9500 .
